data_2007237
loop_
_publ_author_name
'Guido J. Rei\&s'
'Walter Frank'
'Kaspar Hegetschweiler'
'Dirk Kuppert'

_publ_section_title
;Bis(1,3,5-triamino-1,3,5-trideoxy-<i>cis</i>-inositol-\k^3^<i>N</i>)copper(II)
 Dichloride Tetrahydrate
;
_journal_issue 5
_journal_name_full 'Acta Crystallographica Section C'
_journal_page_first 614
_journal_page_last 616
_journal_paper_doi 10.1107/S0108270197018131
_journal_volume 54
_journal_year 1998
_chemical_formula_iupac '[Cu (C6 H15 N3 O3)2] Cl2 , 4H2 O'
_chemical_formula_sum 'C12 H38 Cl2 Cu N6 O10'
_chemical_formula_weight 560.92
_chemical_name_systematic
;
Bis(1,3,5-triamino-1,3,5-trideoxy-cis-inositol) Copper(II) Dichloride
Tetrahydrate
;
_space_group_IT_number 63
_symmetry_cell_setting orthorhombic
_symmetry_space_group_name_Hall '-C 2c 2'
_symmetry_space_group_name_H-M 'C m c m'
_cell_angle_alpha 90.00
_cell_angle_beta 90.00
_cell_angle_gamma 90.00
_cell_formula_units_Z 4
_cell_length_a 9.2753(6)
_cell_length_b 11.3756(8)
_cell_length_c 21.720(2)
_cell_measurement_reflns_used 40
_cell_measurement_temperature 293(2)
_cell_measurement_theta_max 12.46
_cell_measurement_theta_min 5.45
_cell_volume 2291.7(3)
_computing_cell_refinement XSCANS
_computing_data_collection 'XSCANS (Siemens, 1994)'
_computing_data_reduction
;
XSCANS (Siemens, 1994) for reducing diffractometer data
and X-RED (Stoe, 1996) for absorption correction by
indexed crystal faces
;
_computing_molecular_graphics 'SHELXTL-Plus (Sheldrick, 1992)'
_computing_publication_material SHELXL97
_computing_structure_refinement 'SHELXL97 (Sheldrick, 1997)'
_computing_structure_solution 'SHELXS86 (Sheldrick, 1990)'
_diffrn_ambient_temperature 293(2)
_diffrn_measured_fraction_theta_full 0.479
_diffrn_measured_fraction_theta_max 0.479
_diffrn_measurement_device_type 'Siemens P4 four-circle diffractometer'
_diffrn_measurement_method \w
_diffrn_radiation_monochromator graphite
_diffrn_radiation_source 'fine-focus sealed tube'
_diffrn_radiation_type MoK\a
_diffrn_radiation_wavelength 0.71073
_diffrn_reflns_av_R_equivalents 0.0085
_diffrn_reflns_av_sigmaI/netI 0.0370
_diffrn_reflns_limit_h_max 14
_diffrn_reflns_limit_h_min -1
_diffrn_reflns_limit_k_max 18
_diffrn_reflns_limit_k_min -1
_diffrn_reflns_limit_l_max 35
_diffrn_reflns_limit_l_min -1
_diffrn_reflns_number 3405
_diffrn_reflns_theta_full 34.99
_diffrn_reflns_theta_max 34.99
_diffrn_reflns_theta_min 2.98
_diffrn_standards_decay_% 0
_diffrn_standards_interval_count 100
_diffrn_standards_number 3
_exptl_absorpt_coefficient_mu 1.246
_exptl_absorpt_correction_T_max 0.9234
_exptl_absorpt_correction_T_min 0.5112
_exptl_absorpt_correction_type numerical
_exptl_crystal_colour clear_intense_blue
_exptl_crystal_density_diffrn 1.626
_exptl_crystal_density_method 'not measured'
_exptl_crystal_description plate
_exptl_crystal_F_000 1180
_exptl_crystal_size_max 0.65
_exptl_crystal_size_mid 0.33
_exptl_crystal_size_min 0.07
_refine_diff_density_max 0.448
_refine_diff_density_min -0.371
_refine_ls_extinction_coef 0.00247(15)
_refine_ls_extinction_method SHELXL97_(Sheldrick,_1997)
_refine_ls_goodness_of_fit_ref 1.045
_refine_ls_hydrogen_treatment H_atoms:_see_text_below
_refine_ls_matrix_type full
_refine_ls_number_parameters 125
_refine_ls_number_reflns 2683
_refine_ls_number_restraints 10
_refine_ls_restrained_S_all 1.045
_refine_ls_R_factor_all 0.0485
_refine_ls_R_factor_gt 0.0273
_refine_ls_shift/su_max 0.018
_refine_ls_shift/su_mean 0.002
_refine_ls_structure_factor_coef Fsqd
_refine_ls_weighting_details 'w = 1/[\s^2^(Fo^2^)+(0.0195P)^2^] where P=(Fo^2^+2Fc^2^)/3'
_refine_ls_weighting_scheme calc
_refine_ls_wR_factor_ref 0.0586
_reflns_number_gt 1817
_reflns_number_total 2683
_reflns_threshold_expression I>2\s(I)
_cod_data_source_file jz1250.cif
_cod_data_source_block reiss97
_cod_depositor_comments
;
The following automatic conversions were performed:

'_refine_ls_weighting_scheme' value 'calc w =
1/[\s^2^(Fo^2^)+(0.0195P)^2^] where P=(Fo^2^+2Fc^2^)/3' was changed
to 'calc'. New tag '_refine_ls_weighting_details' was created. The
value of the new tag was set to 'w = 1/[\s^2^(Fo^2^)+(0.0195P)^2^]
where P=(Fo^2^+2Fc^2^)/3'.

Automatic conversion script
Id: cif_fix_values 3143 2015-03-26 13:38:13Z robertas 
;
_cod_database_code 2007237

loop_
_symmetry_equiv_pos_as_xyz
'x, y, z'
'-x, -y, z+1/2'
'-x, y, -z+1/2'
'x, -y, -z'
'x+1/2, y+1/2, z'
'-x+1/2, -y+1/2, z+1/2'
'-x+1/2, y+1/2, -z+1/2'
'x+1/2, -y+1/2, -z'
'-x, -y, -z'
'x, y, -z-1/2'
'x, -y, z-1/2'
'-x, y, z'
'-x+1/2, -y+1/2, -z'
'x+1/2, y+1/2, -z-1/2'
'x+1/2, -y+1/2, z-1/2'
'-x+1/2, y+1/2, z'

loop_
_atom_site_label
_atom_site_fract_x
_atom_site_fract_y
_atom_site_fract_z
_atom_site_U_iso_or_equiv
_atom_site_adp_type
_atom_site_calc_flag
_atom_site_refinement_flags
_atom_site_occupancy
_atom_site_disorder_assembly
_atom_site_disorder_group
_atom_site_type_symbol
Cu1 .0000 .5000 .0000 .01561(6) Uani d S 1 . . Cu
Cl1 .0000 .06448(9) .2500 .0585(2) Uani d S 1 . . Cl
Cl2 .0000 .0000 .0000 .02875(11) Uani d S 1 . . Cl
C1 .0000 .49631(15) .15759(6) .0194(3) Uani d SD 1 . . C
H1 .0000 .4590(14) .1961(5) .023 Uiso d SD 1 . . H
C2 .13742(11) .45373(9) .12666(5) .01812(19) Uani d D 1 . . C
H2 .2138(11) .4722(10) .1525(5) .022 Uiso d D 1 . . H
C3 .13392(13) .31926(9) .12045(5) .0211(2) Uani d D 1 . . C
H3 .1334(14) .2922(10) .1611(4) .025 Uiso d D 1 . . H
C4 .0000 .27107(13) .08876(7) .0201(3) Uani d SD 1 . . C
H4 .0000 .1890(9) .0949(8) .024 Uiso d SD 1 . . H
N2 .15939(10) .51241(9) .06647(4) .01839(18) Uani d . 1 . . N
H21N .1742(15) .5791(12) .0734(6) .024(4) Uiso d . 1 . . H
H22N .2394(13) .4860(12) .0514(6) .024(4) Uiso d . 1 . . H
N4 .0000 .29823(13) .02261(7) .0216(3) Uani d S 1 . . N
H41N .0677(17) .2684(12) .0065(6) .048(5) Uiso d . 1 . . H
O1 .0000 .62151(11) .16047(6) .0265(3) Uani d SD 1 . . O
H1O -.057(2) .636(2) .1840(9) .034 Uiso d PD .50 . . H
O3 .25725(9) .27560(8) .08857(5) .0295(2) Uani d D 1 . . O
H3O .3219(12) .3013(13) .1053(6) .038 Uiso d D 1 . . H
O1W .0000 .89454(13) .13354(7) .0400(3) Uani d SD 1 . . O
H11W .0000 .9281(19) .1651(8) .060 Uiso d SD 1 . . H
H12W .0000 .9411(18) .1062(9) .060 Uiso d SD 1 . . H
O2W -.19743(18) .68953(18) .2500 .0516(4) Uani d SD 1 . . O
H21W -.2694(19) .652(2) .2500 .077 Uiso d SD 1 . . H
H22W -.151(3) .668(3) .2221(11) .077 Uiso d PD .50 . . H

loop_
_atom_site_aniso_label
_atom_site_aniso_U_11
_atom_site_aniso_U_22
_atom_site_aniso_U_33
_atom_site_aniso_U_12
_atom_site_aniso_U_13
_atom_site_aniso_U_23
Cu1 .01343(10) .01880(12) .01459(11) .000 .000 .00061(12)
Cl1 .0553(5) .0704(6) .0497(5) .000 .000 .000
Cl2 .0240(2) .0278(2) .0345(3) .000 .000 -.0041(3)
C1 .0214(6) .0229(6) .0140(5) .000 .000 -.0005(7)
C2 .0169(4) .0212(4) .0163(4) .0004(4) -.0036(4) -.0009(4)
C3 .0208(5) .0207(5) .0217(5) .0044(4) -.0012(4) .0040(4)
C4 .0218(7) .0145(7) .0239(7) .000 .000 .0026(6)
N2 .0162(4) .0181(4) .0208(4) -.0009(4) .0011(3) -.0006(4)
N4 .0215(6) .0210(6) .0223(6) .000 .000 -.0028(6)
O1 .0252(6) .0242(5) .0301(7) .000 .000 -.0104(5)
O3 .0193(4) .0269(5) .0422(5) .0051(4) -.0035(4) -.0062(4)
O1W .0294(7) .0450(9) .0456(9) .000 .000 -.0029(7)
O2W .0363(9) .0684(12) .0501(10) .0151(9) .000 .000

loop_
_atom_type_symbol
_atom_type_description
_atom_type_scat_dispersion_real
_atom_type_scat_dispersion_imag
_atom_type_scat_source
C C 0.0033 0.0016 'International Tables Vol C Tables 4.2.6.8 and 6.1.1.4'
H H 0.0000 0.0000 'International Tables Vol C Tables 4.2.6.8 and 6.1.1.4'
N N 0.0061 0.0033 'International Tables Vol C Tables 4.2.6.8 and 6.1.1.4'
O O 0.0106 0.0060 'International Tables Vol C Tables 4.2.6.8 and 6.1.1.4'
Cu Cu 0.3201 1.2651 'International Tables Vol C Tables 4.2.6.8 and 6.1.1.4'
Cl Cl 0.1484 0.1585 'International Tables Vol C Tables 4.2.6.8 and 6.1.1.4'

loop_
_geom_angle_atom_site_label_1
_geom_angle_atom_site_label_2
_geom_angle_atom_site_label_3
_geom_angle_site_symmetry_1
_geom_angle_site_symmetry_3
_geom_angle
_geom_angle_publ_flag
N2 Cu1 N2 4_565 9_565 91.09(5) ?
N2 Cu1 N2 4_565 . 88.91(5) ?
N2 Cu1 N2 9_565 . 180.0 ?
N2 Cu1 N2 4_565 12 180.0 ?
N2 Cu1 N2 9_565 12 88.91(5) ?
N2 Cu1 N2 . 12 91.09(5) yes
N2 Cu1 N4 4_565 . 94.54(4) ?
N2 Cu1 N4 9_565 . 94.54(4) ?
N2 Cu1 N4 . . 85.46(4) yes
N2 Cu1 N4 12 . 85.46(4) ?
N2 Cu1 N4 4_565 9_565 85.46(4) ?
N2 Cu1 N4 9_565 9_565 85.46(4) ?
N2 Cu1 N4 . 9_565 94.54(4) ?
N2 Cu1 N4 12 9_565 94.54(4) ?
N4 Cu1 N4 . 9_565 180.0 ?
O1 C1 C2 . . 109.74(9) yes
O1 C1 C2 . 12 109.74(9) ?
C2 C1 C2 . 12 113.97(12) yes
O1 C1 H1 . . 114.3(11) ?
C2 C1 H1 . . 104.5(5) ?
C2 C1 H1 12 . 104.5(5) ?
N2 C2 C1 . . 111.20(9) yes
N2 C2 C3 . . 111.96(9) yes
C1 C2 C3 . . 109.78(10) yes
N2 C2 H2 . . 109.0(8) ?
C1 C2 H2 . . 107.6(8) ?
C3 C2 H2 . . 107.1(7) ?
O3 C3 C4 . . 108.03(9) yes
O3 C3 C2 . . 111.87(9) yes
C4 C3 C2 . . 114.56(10) yes
O3 C3 H3 . . 110.4(8) ?
C4 C3 H3 . . 107.7(8) ?
C2 C3 H3 . . 104.2(7) ?
N4 C4 C3 . . 111.49(8) yes
N4 C4 C3 . 12 111.49(8) ?
C3 C4 C3 . 12 109.38(13) yes
N4 C4 H4 . . 110.3(11) ?
C3 C4 H4 . . 107.0(6) ?
C3 C4 H4 12 . 107.0(6) ?
C2 N2 Cu1 . . 119.08(7) yes
C2 N2 H21N . . 106.8(10) ?
Cu1 N2 H21N . . 108.9(10) ?
C2 N2 H22N . . 107.2(9) ?
Cu1 N2 H22N . . 109.0(9) ?
H21N N2 H22N . . 104.9(13) ?
C4 N4 Cu1 . . 114.21(10) yes
C4 N4 H41N . . 109.9(11) ?
Cu1 N4 H41N . . 109.0(10) ?
C1 O1 H1O . . 105(2) ?
C3 O3 H3O . . 105.5(11) ?
H11W O1W H12W . . 109(2) ?
H21W O2W H22W . . 107(3) ?

loop_
_geom_bond_atom_site_label_1
_geom_bond_atom_site_label_2
_geom_bond_site_symmetry_2
_geom_bond_distance
_geom_bond_publ_flag
Cu1 N2 4_565 2.0712(9) ?
Cu1 N2 9_565 2.0712(9) ?
Cu1 N2 . 2.0712(9) yes
Cu1 N2 12 2.0712(9) ?
Cu1 N4 . 2.3472(15) yes
Cu1 N4 9_565 2.3472(15) ?
C1 O1 . 1.426(2) yes
C1 C2 . 1.5201(13) yes
C1 C2 12 1.5201(13) ?
C1 H1 . .939(10) ?
C2 N2 . 1.4819(13) yes
C2 C3 . 1.5360(15) yes
C2 H2 . .928(9) ?
C3 O3 . 1.4264(14) yes
C3 C4 . 1.5222(14) yes
C3 H3 . .935(8) ?
C4 N4 . 1.470(2) yes
C4 C3 12 1.5222(14) ?
C4 H4 . .943(9) ?
N2 H21N . .785(13) ?
N2 H22N . .864(13) ?
N4 H41N . .796(15) ?
O1 H1O . .755(9) ?
O3 H3O . .759(8) ?
O1W H11W . .785(12) ?
O1W H12W . .795(12) ?
O2W H21W . .791(12) ?
O2W H22W . .782(12) ?

loop_
_geom_hbond_atom_site_label_D
_geom_hbond_atom_site_label_H
_geom_hbond_atom_site_label_A
_geom_hbond_site_symmetry_A
_geom_hbond_distance_DH
_geom_hbond_distance_HA
_geom_hbond_distance_DA
_geom_hbond_angle_DHA
N2 H21N O3 16 0.785(13) 2.347(14) 3.1292(13) 173.7(14)
N2 H22N Cl2 5 0.864(13) 2.668(13) 3.4763(9) 156.3(12)
N4 H41N O3 13 0.796(15) 2.673(14) 3.4068(15) 154.1(13)
O1 H1O O2W . 0.755(9) 2.029(10) 2.7808(15) 174(3)
O3 H3O O1W 5_545 0.759(8) 2.057(9) 2.8026(12) 167.2(16)
O1W H11W Cl1 1_565 0.785(12) 2.409(12) 3.1836(16) 169(2)
O1W H12W Cl2 1_565 0.795(12) 2.403(15) 3.1389(16) 154(2)
O2W H21W Cl1 5_455 0.791(12) 2.360(12) 3.146(2) 173(3)
O2W H22W O1 . 0.782(12) 2.010(14) 2.7808(15) 169(3)

loop_
_geom_torsion_atom_site_label_1
_geom_torsion_atom_site_label_2
_geom_torsion_atom_site_label_3
_geom_torsion_atom_site_label_4
_geom_torsion_site_symmetry_1
_geom_torsion_site_symmetry_4
_geom_torsion
O1 C1 C2 N2 . . -52.57(12)
C2 C1 C2 N2 12 . 70.95(15)
O1 C1 C2 C3 . . -177.03(9)
C2 C1 C2 C3 12 . -53.51(16)
N2 C2 C3 O3 . . 52.75(12)
C1 C2 C3 O3 . . 176.77(9)
N2 C2 C3 C4 . . -70.63(13)
C1 C2 C3 C4 . . 53.39(13)
O3 C3 C4 N4 . . -54.42(13)
C2 C3 C4 N4 . . 70.99(13)
O3 C3 C4 C3 . 12 -178.18(8)
C2 C3 C4 C3 . 12 -52.77(16)
C1 C2 N2 Cu1 . . -56.93(11)
C3 C2 N2 Cu1 . . 66.29(11)
N2 Cu1 N2 C2 4_565 . -142.33(10)
N2 Cu1 N2 C2 9_565 . 33.1(2)
N2 Cu1 N2 C2 12 . 37.67(10)
N4 Cu1 N2 C2 . . -47.68(8)
N4 Cu1 N2 C2 9_565 . 132.32(8)
C3 C4 N4 Cu1 . . -61.28(9)
C3 C4 N4 Cu1 12 . 61.28(9)
N2 Cu1 N4 C4 4_565 . 134.27(3)
N2 Cu1 N4 C4 9_565 . -134.27(3)
N2 Cu1 N4 C4 . . 45.73(3)
N2 Cu1 N4 C4 12 . -45.73(3)
N4 Cu1 N4 C4 9_565 . 0.00(17)
